data_2204601
loop_
_publ_author_name
'Chun-Hui Mao'
'Hai-Bin Song'
'Qing-Min Wang'
'Run-Qiu Huang'
'Li Chen'
'Jian Shang'

_publ_section_title
7b-<i>tert</i>-Butyl-1a,2,5,6-tetrahydro-2-hydroxy-2-methyl-4<i>H</i>-oxireno[2,3-<i>h</i>]chromen-3(7b<i>H</i>)-one
_journal_issue 12
_journal_name_full 'Acta Crystallographica Section E'
_journal_page_first o2264
_journal_page_last o2265
_journal_paper_doi 10.1107/S1600536804028016
_journal_volume 60
_journal_year 2004
_chemical_formula_iupac 'C14 H20 O4'
_chemical_formula_moiety 'C14 H20 O4'
_chemical_formula_sum 'C14 H20 O4'
_chemical_formula_weight 252.30
_chemical_name_systematic
;
7b-tert-Butyl-1a,2,5,6-tetrahydro-2-hydroxy-2-methyl-4H-
oxireno[2,3-h]chromen-3(7bH)-one
;
_space_group_IT_number 14
_symmetry_cell_setting monoclinic
_symmetry_space_group_name_Hall '-P 2yn'
_symmetry_space_group_name_H-M 'P 1 21/n 1'
_atom_sites_solution_hydrogens geom
_atom_sites_solution_primary direct
_atom_sites_solution_secondary difmap
_cell_angle_alpha 90.00
_cell_angle_beta 99.132(5)
_cell_angle_gamma 90.00
_cell_formula_units_Z 4
_cell_length_a 10.204(3)
_cell_length_b 8.775(3)
_cell_length_c 15.128(4)
_cell_measurement_reflns_used 972
_cell_measurement_temperature 293(2)
_cell_measurement_theta_max 25.73
_cell_measurement_theta_min 2.32
_cell_volume 1337.4(7)
_computing_cell_refinement 'SAINT (Bruker, 1999)'
_computing_data_collection 'SMART (Bruker, 1998)'
_computing_data_reduction SAINT
_computing_molecular_graphics 'SHELXTL (Bruker, 1999)'
_computing_publication_material SHELXTL
_computing_structure_refinement 'SHELXL97 (Sheldrick, 1997)'
_computing_structure_solution 'SHELXS97 (Sheldrick, 1997)'
_diffrn_ambient_temperature 293(2)
_diffrn_measured_fraction_theta_full 1.000
_diffrn_measured_fraction_theta_max 1.000
_diffrn_measurement_device_type 'Bruker SMART CCD area-detector'
_diffrn_measurement_method '\f and \w'
_diffrn_radiation_monochromator graphite
_diffrn_radiation_source 'fine-focus sealed tube'
_diffrn_radiation_type MoK\a
_diffrn_radiation_wavelength 0.71073
_diffrn_reflns_av_R_equivalents 0.0370
_diffrn_reflns_av_sigmaI/netI 0.0451
_diffrn_reflns_limit_h_max 11
_diffrn_reflns_limit_h_min -12
_diffrn_reflns_limit_k_max 10
_diffrn_reflns_limit_k_min -10
_diffrn_reflns_limit_l_max 18
_diffrn_reflns_limit_l_min -12
_diffrn_reflns_number 7503
_diffrn_reflns_theta_full 26.45
_diffrn_reflns_theta_max 26.45
_diffrn_reflns_theta_min 2.25
_diffrn_standards_decay_% 0
_diffrn_standards_number 0
_exptl_absorpt_coefficient_mu 0.091
_exptl_absorpt_correction_T_max 0.984
_exptl_absorpt_correction_T_min 0.960
_exptl_absorpt_correction_type multi-scan
_exptl_absorpt_process_details '(SADABS; Sheldrick, 1996)'
_exptl_crystal_colour colorless
_exptl_crystal_density_diffrn 1.253
_exptl_crystal_density_meas ?
_exptl_crystal_density_method 'not measured'
_exptl_crystal_description prism
_exptl_crystal_F_000 544
_exptl_crystal_size_max 0.22
_exptl_crystal_size_mid 0.20
_exptl_crystal_size_min 0.18
_refine_diff_density_max 0.488
_refine_diff_density_min -0.221
_refine_ls_extinction_coef 0.019(3)
_refine_ls_extinction_expression Fc^*^=kFc[1+0.001xFc^2^\l^3^/sin(2\q)]^-1/4^
_refine_ls_extinction_method SHELXL
_refine_ls_goodness_of_fit_ref 1.014
_refine_ls_hydrogen_treatment constr
_refine_ls_matrix_type full
_refine_ls_number_parameters 169
_refine_ls_number_reflns 2745
_refine_ls_number_restraints 0
_refine_ls_restrained_S_all 1.014
_refine_ls_R_factor_all 0.0943
_refine_ls_R_factor_gt 0.0534
_refine_ls_shift/su_max 0.002
_refine_ls_shift/su_mean 0.000
_refine_ls_structure_factor_coef Fsqd
_refine_ls_weighting_details 'calc w = 1/[\s^2^(Fo^2^)+(0.0637P)^2^+0.4916P] where P = (Fo^2^+2Fc^2^)/3'
_refine_ls_weighting_scheme calc
_refine_ls_wR_factor_gt 0.1271
_refine_ls_wR_factor_ref 0.1468
_reflns_number_gt 1733
_reflns_number_total 2745
_reflns_threshold_expression I>2\s(I)
_cod_data_source_file ac6131.cif
_cod_data_source_block I
_cod_depositor_comments
;
The following automatic conversions were performed:
'_symmetry_cell_setting' value 'Monoclinic' changed to 'monoclinic'
according to '/home/saulius/struct/CIF-dictionaries/cif_core.dic'
dictionary named 'cif_core.dic' version 2.4.1 from 2010-06-29.

Automatic conversion script
Id: cif_fix_enum 1527 2010-12-29 10:47:43Z saulius 

The following automatic conversions were performed:

'_symmetry_cell_setting' value 'Monoclinic' changed to 'monoclinic'
according to /home/saulius/struct/CIF-dictionaries/cif_core.dic
dictionary named 'cif_core.dic' version 2.4.1 from 2010-06-29.

Automatic conversion script
Id: cif_fix_values 1715 2011-07-08 13:25:40Z adriana 

The following automatic conversions were performed:

'_exptl_crystal_density_meas' value 'none' was changed to '?' - the
value is perceived as not measured.

Automatic conversion script
Id: cif_fix_values 3008 2015-01-20 13:52:24Z robertas 
;
_cod_original_sg_symbol_H-M 'P 21/n'
_cod_database_code 2204601
_cod_database_fobs_code 2204601

loop_
_symmetry_equiv_pos_as_xyz
'x, y, z'
'-x+1/2, y+1/2, -z+1/2'
'-x, -y, -z'
'x-1/2, -y-1/2, z-1/2'

loop_
_atom_site_label
_atom_site_fract_x
_atom_site_fract_y
_atom_site_fract_z
_atom_site_U_iso_or_equiv
_atom_site_adp_type
_atom_site_calc_flag
_atom_site_refinement_flags
_atom_site_occupancy
_atom_site_type_symbol
O1 0.31391(14) 0.29533(19) 0.19263(10) 0.0486(5) Uani d . 1 O
O2 0.42617(16) 0.1675(2) 0.49609(11) 0.0587(5) Uani d . 1 O
O3 0.68593(16) 0.1316(2) 0.48149(11) 0.0546(5) Uani d . 1 O
H3 0.6492 0.0483 0.4804 0.082 Uiso calc R 1 H
O4 0.57948(14) 0.07745(17) 0.28175(9) 0.0432(4) Uani d . 1 O
C1 0.1818(2) 0.3448(4) 0.20396(19) 0.0627(8) Uani d . 1 C
H1A 0.1228 0.3354 0.1473 0.075 Uiso calc R 1 H
H1B 0.1849 0.4514 0.2211 0.075 Uiso calc R 1 H
C2 0.1290(2) 0.2561(4) 0.27148(19) 0.0662(8) Uani d . 1 C
H2A 0.1186 0.1509 0.2519 0.079 Uiso calc R 1 H
H2B 0.0421 0.2950 0.2780 0.079 Uiso calc R 1 H
C3 0.2194(2) 0.2625(3) 0.36164(16) 0.0513(6) Uani d . 1 C
H3A 0.2047 0.3571 0.3917 0.062 Uiso calc R 1 H
H3B 0.1985 0.1788 0.3989 0.062 Uiso calc R 1 H
C4 0.3631(2) 0.2522(2) 0.34885(14) 0.0371(5) Uani d . 1 C
C5 0.39931(19) 0.2627(2) 0.26708(13) 0.0337(5) Uani d . 1 C
C6 0.53703(19) 0.2292(2) 0.24843(13) 0.0333(5) Uani d . 1 C
C7 0.6367(2) 0.2089(2) 0.32919(14) 0.0384(5) Uani d . 1 C
H7 0.7283 0.2314 0.3214 0.046 Uiso calc R 1 H
C8 0.6069(2) 0.2329(3) 0.42219(14) 0.0408(5) Uani d . 1 C
C9 0.4600(2) 0.2123(2) 0.42637(14) 0.0388(5) Uani d . 1 C
C10 0.5784(2) 0.2706(3) 0.15786(14) 0.0392(5) Uani d . 1 C
C11 0.5501(3) 0.4387(3) 0.13670(18) 0.0605(7) Uani d . 1 C
H11A 0.4559 0.4546 0.1237 0.091 Uiso calc R 1 H
H11B 0.5898 0.4676 0.0857 0.091 Uiso calc R 1 H
H11C 0.5868 0.4996 0.1874 0.091 Uiso calc R 1 H
C12 0.5049(3) 0.1668(3) 0.08464(16) 0.0652(8) Uani d . 1 C
H12A 0.5241 0.0622 0.1002 0.098 Uiso calc R 1 H
H12B 0.5335 0.1892 0.0286 0.098 Uiso calc R 1 H
H12C 0.4111 0.1841 0.0794 0.098 Uiso calc R 1 H
C13 0.7279(2) 0.2445(3) 0.16088(16) 0.0534(7) Uani d . 1 C
H13A 0.7767 0.3173 0.2005 0.080 Uiso calc R 1 H
H13B 0.7499 0.2565 0.1019 0.080 Uiso calc R 1 H
H13C 0.7506 0.1433 0.1821 0.080 Uiso calc R 1 H
C14 0.6464(3) 0.3939(3) 0.45258(17) 0.0562(7) Uani d . 1 C
H14A 0.6338 0.4071 0.5137 0.084 Uiso calc R 1 H
H14B 0.5924 0.4658 0.4153 0.084 Uiso calc R 1 H
H14C 0.7381 0.4104 0.4480 0.084 Uiso calc R 1 H

loop_
_atom_site_aniso_label
_atom_site_aniso_U_11
_atom_site_aniso_U_22
_atom_site_aniso_U_33
_atom_site_aniso_U_12
_atom_site_aniso_U_13
_atom_site_aniso_U_23
O1 0.0325(8) 0.0728(12) 0.0394(9) 0.0063(8) 0.0019(6) 0.0067(8)
O2 0.0581(11) 0.0776(13) 0.0430(10) 0.0011(9) 0.0165(8) 0.0137(9)
O3 0.0492(10) 0.0670(12) 0.0438(9) 0.0036(8) -0.0042(7) 0.0138(9)
O4 0.0452(9) 0.0375(9) 0.0474(9) 0.0076(7) 0.0085(7) 0.0007(7)
C1 0.0356(14) 0.088(2) 0.0641(17) 0.0126(13) 0.0062(12) 0.0110(15)
C2 0.0362(13) 0.083(2) 0.079(2) 0.0075(14) 0.0094(13) 0.0183(16)
C3 0.0365(13) 0.0634(16) 0.0567(15) 0.0043(11) 0.0163(11) 0.0052(13)
C4 0.0337(11) 0.0366(12) 0.0419(12) -0.0017(9) 0.0093(9) 0.0007(9)
C5 0.0299(11) 0.0336(11) 0.0365(12) -0.0024(9) 0.0021(8) -0.0009(9)
C6 0.0324(11) 0.0328(11) 0.0350(11) -0.0009(9) 0.0061(8) -0.0016(9)
C7 0.0311(11) 0.0438(13) 0.0400(12) 0.0010(10) 0.0052(9) 0.0021(10)
C8 0.0396(12) 0.0481(13) 0.0333(11) 0.0017(10) 0.0015(9) 0.0034(10)
C9 0.0442(13) 0.0361(12) 0.0375(12) -0.0025(10) 0.0108(9) -0.0008(10)
C10 0.0365(12) 0.0494(14) 0.0328(12) -0.0004(10) 0.0088(9) -0.0024(10)
C11 0.0672(18) 0.0616(17) 0.0563(16) 0.0051(14) 0.0207(13) 0.0157(13)
C12 0.0650(17) 0.089(2) 0.0421(15) -0.0074(15) 0.0097(12) -0.0175(14)
C13 0.0447(14) 0.0723(17) 0.0470(14) 0.0039(13) 0.0187(11) 0.0005(13)
C14 0.0576(16) 0.0573(16) 0.0521(15) -0.0132(13) 0.0037(12) -0.0074(12)

loop_
_atom_type_symbol
_atom_type_description
_atom_type_scat_dispersion_real
_atom_type_scat_dispersion_imag
_atom_type_scat_source
C C 0.0033 0.0016 'International Tables Vol C Tables 4.2.6.8 and 6.1.1.4'
H H 0.0000 0.0000 'International Tables Vol C Tables 4.2.6.8 and 6.1.1.4'
O O 0.0106 0.0060 'International Tables Vol C Tables 4.2.6.8 and 6.1.1.4'

loop_
_geom_angle_atom_site_label_1
_geom_angle_atom_site_label_2
_geom_angle_atom_site_label_3
_geom_angle
C5 O1 C1 117.15(17)
C8 O3 H3 109.5
C7 O4 C6 61.01(13)
O1 C1 C2 112.2(2)
O1 C1 H1A 109.2
C2 C1 H1A 109.2
O1 C1 H1B 109.2
C2 C1 H1B 109.2
H1A C1 H1B 107.9
C1 C2 C3 111.8(2)
C1 C2 H2A 109.3
C3 C2 H2A 109.3
C1 C2 H2B 109.3
C3 C2 H2B 109.3
H2A C2 H2B 107.9
C4 C3 C2 110.2(2)
C4 C3 H3A 109.6
C2 C3 H3A 109.6
C4 C3 H3B 109.6
C2 C3 H3B 109.6
H3A C3 H3B 108.1
C5 C4 C9 120.44(19)
C5 C4 C3 121.72(19)
C9 C4 C3 117.44(19)
O1 C5 C4 123.27(19)
O1 C5 C6 112.70(17)
C4 C5 C6 123.92(18)
O4 C6 C7 58.44(12)
O4 C6 C5 110.32(16)
C7 C6 C5 114.27(17)
O4 C6 C10 114.38(16)
C7 C6 C10 121.06(18)
C5 C6 C10 121.10(17)
O4 C7 C6 60.55(12)
O4 C7 C8 117.07(18)
C6 C7 C8 123.03(18)
O4 C7 H7 115.0
C6 C7 H7 115.0
C8 C7 H7 115.0
O3 C8 C7 108.98(18)
O3 C8 C14 107.10(18)
C7 C8 C14 109.28(19)
O3 C8 C9 111.34(18)
C7 C8 C9 111.72(17)
C14 C8 C9 108.29(19)
O2 C9 C4 121.6(2)
O2 C9 C8 119.20(19)
C4 C9 C8 119.13(18)
C11 C10 C12 111.5(2)
C11 C10 C13 107.7(2)
C12 C10 C13 107.61(19)
C11 C10 C6 110.17(18)
C12 C10 C6 109.29(18)
C13 C10 C6 110.48(17)
C10 C11 H11A 109.5
C10 C11 H11B 109.5
H11A C11 H11B 109.5
C10 C11 H11C 109.5
H11A C11 H11C 109.5
H11B C11 H11C 109.5
C10 C12 H12A 109.5
C10 C12 H12B 109.5
H12A C12 H12B 109.5
C10 C12 H12C 109.5
H12A C12 H12C 109.5
H12B C12 H12C 109.5
C10 C13 H13A 109.5
C10 C13 H13B 109.5
H13A C13 H13B 109.5
C10 C13 H13C 109.5
H13A C13 H13C 109.5
H13B C13 H13C 109.5
C8 C14 H14A 109.5
C8 C14 H14B 109.5
H14A C14 H14B 109.5
C8 C14 H14C 109.5
H14A C14 H14C 109.5
H14B C14 H14C 109.5

loop_
_geom_bond_atom_site_label_1
_geom_bond_atom_site_label_2
_geom_bond_distance
O1 C5 1.341(2)
O1 C1 1.452(3)
O2 C9 1.225(2)
O3 C8 1.420(3)
O3 H3 0.8200
O4 C7 1.433(3)
O4 C6 1.465(2)
C1 C2 1.454(4)
C1 H1A 0.9700
C1 H1B 0.9700
C2 C3 1.521(4)
C2 H2A 0.9700
C2 H2B 0.9700
C3 C4 1.512(3)
C3 H3A 0.9700
C3 H3B 0.9700
C4 C5 1.349(3)
C4 C9 1.452(3)
C5 C6 1.506(3)
C6 C7 1.471(3)
C6 C10 1.540(3)
C7 C8 1.501(3)
C7 H7 0.9800
C8 C14 1.520(3)
C8 C9 1.522(3)
C10 C11 1.528(3)
C10 C12 1.535(3)
C10 C13 1.536(3)
C11 H11A 0.9600
C11 H11B 0.9600
C11 H11C 0.9600
C12 H12A 0.9600
C12 H12B 0.9600
C12 H12C 0.9600
C13 H13A 0.9600
C13 H13B 0.9600
C13 H13C 0.9600
C14 H14A 0.9600
C14 H14B 0.9600
C14 H14C 0.9600

loop_
_geom_hbond_atom_site_label_D
_geom_hbond_atom_site_label_H
_geom_hbond_atom_site_label_A
_geom_hbond_site_symmetry_A
_geom_hbond_distance_DH
_geom_hbond_distance_HA
_geom_hbond_distance_DA
_geom_hbond_angle_DHA
O3 H3 O2 3_656 0.82 2.10 2.904(3) 169

loop_
_geom_torsion_atom_site_label_1
_geom_torsion_atom_site_label_2
_geom_torsion_atom_site_label_3
_geom_torsion_atom_site_label_4
_geom_torsion
C5 O1 C1 C2 -42.0(3)
O1 C1 C2 C3 57.3(3)
C1 C2 C3 C4 -40.7(3)
C2 C3 C4 C5 10.2(3)
C2 C3 C4 C9 -162.5(2)
C1 O1 C5 C4 10.0(3)
C1 O1 C5 C6 -173.8(2)
C9 C4 C5 O1 178.24(19)
C3 C4 C5 O1 5.7(3)
C9 C4 C5 C6 2.5(3)
C3 C4 C5 C6 -170.0(2)
C7 O4 C6 C5 -106.68(19)
C7 O4 C6 C10 112.74(19)
O1 C5 C6 O4 -122.61(18)
C4 C5 C6 O4 53.5(3)
O1 C5 C6 C7 173.83(18)
C4 C5 C6 C7 -10.0(3)
O1 C5 C6 C10 14.9(3)
C4 C5 C6 C10 -168.9(2)
C6 O4 C7 C8 114.5(2)
C5 C6 C7 O4 99.80(18)
C10 C6 C7 O4 -101.3(2)
O4 C6 C7 C8 -104.8(2)
C5 C6 C7 C8 -5.0(3)
C10 C6 C7 C8 153.9(2)
O4 C7 C8 O3 76.9(2)
C6 C7 C8 O3 147.89(19)
O4 C7 C8 C14 -166.32(18)
C6 C7 C8 C14 -95.4(2)
O4 C7 C8 C9 -46.5(2)
C6 C7 C8 C9 24.4(3)
C5 C4 C9 O2 -162.7(2)
C3 C4 C9 O2 10.2(3)
C5 C4 C9 C8 19.9(3)
C3 C4 C9 C8 -167.3(2)
O3 C8 C9 O2 28.7(3)
C7 C8 C9 O2 150.8(2)
C14 C8 C9 O2 -88.8(2)
O3 C8 C9 C4 -153.82(19)
C7 C8 C9 C4 -31.7(3)
C14 C8 C9 C4 88.7(2)
O4 C6 C10 C11 -170.65(17)
C7 C6 C10 C11 -104.1(2)
C5 C6 C10 C11 53.4(3)
O4 C6 C10 C12 66.5(2)
C7 C6 C10 C12 133.0(2)
C5 C6 C10 C12 -69.5(2)
O4 C6 C10 C13 -51.7(2)
C7 C6 C10 C13 14.8(3)
C5 C6 C10 C13 172.31(19)
